data_2242316
loop_
_publ_author_name
'Hill, Tania'
'Levendis, Demetrius C.'
'Lemmerer, Andreas'

_publ_section_title
;
 Binary and ternary charge-transfer complexes using 1,3,5-trinitrobenzene
;
_journal_issue 2
_journal_name_full 'Acta Crystallographica Section E'
_journal_page_first 113
_journal_page_last 118
_journal_paper_doi 10.1107/S2056989018000245
_journal_volume 74
_journal_year 2018
_chemical_formula_iupac 'C6 H3 N3 O6, C11 H8 O2, C5 H5 N3 O2'
_chemical_formula_moiety 'C6 H3 N3 O6, C11 H8 O2, C5 H5 N3 O2'
_chemical_formula_sum 'C22 H16 N6 O10'
_chemical_formula_weight 524.41
_chemical_name_systematic
;
1,3,5-Trinitrobenzene--1-naphthoic acid--2-amino-5-nitropyridine (1/1/1)
;
_space_group_IT_number 2
_symmetry_cell_setting triclinic
_symmetry_space_group_name_Hall '-P 1'
_symmetry_space_group_name_H-M 'P -1'
_atom_sites_solution_hydrogens mixed
_audit_conform_dict_name cif_core.dic
_audit_conform_dict_version 2.4.3
_audit_creation_method 'WinGX routine CIF_UPDATE'
_cell_angle_alpha 97.580(7)
_cell_angle_beta 94.667(6)
_cell_angle_gamma 99.547(7)
_cell_formula_units_Z 2
_cell_length_a 7.5365(15)
_cell_length_b 7.9003(16)
_cell_length_c 19.153(4)
_cell_measurement_reflns_used 8623
_cell_measurement_temperature 173(2)
_cell_measurement_theta_max 28.28
_cell_measurement_theta_min 3.06
_cell_volume 1108.5(4)
_computing_cell_refinement
;
SAINT-Plus (Bruker, 2016)
;
_computing_data_collection
;
APEX3 (Bruker, 2016)
;
_computing_data_reduction
;
SAINT-Plus and XPREP (Bruker, 2016)
;
_computing_molecular_graphics
;
<i>ORTEP-3 for Windows</i> (Farrugia, 2012) and Mercury (Macrae <i>et
al.</i>,  2006)
;
_computing_publication_material
;
WinGX publication routines (Farrugia, 2012)
;
_computing_structure_refinement
;
<i>SHELXL2017/1</i> (Sheldrick, 2015)
;
_computing_structure_solution
;
SHELXS97 (Sheldrick, 2015)
;
_diffrn_ambient_temperature 173(2)
_diffrn_measured_fraction_theta_full 0.967
_diffrn_measured_fraction_theta_max 0.967
_diffrn_measurement_device_type 'Bruker D8 Venture Photon CCD area detector'
_diffrn_measurement_method '\w scans'
_diffrn_radiation_monochromator graphite
_diffrn_radiation_type MoK\a
_diffrn_radiation_wavelength 0.71073
_diffrn_reflns_av_R_equivalents 0.0336
_diffrn_reflns_limit_h_max 9
_diffrn_reflns_limit_h_min -9
_diffrn_reflns_limit_k_max 8
_diffrn_reflns_limit_k_min -9
_diffrn_reflns_limit_l_max 23
_diffrn_reflns_limit_l_min -23
_diffrn_reflns_number 12982
_diffrn_reflns_theta_full 25.242
_diffrn_reflns_theta_max 25.497
_diffrn_reflns_theta_min 3.237
_diffrn_standards_number 0
_exptl_absorpt_coefficient_mu 0.127
_exptl_absorpt_correction_T_max 0.95
_exptl_absorpt_correction_T_min 0.9
_exptl_absorpt_correction_type multi-scan
_exptl_absorpt_process_details
;
(SADABS; Sheldrick, 1996)
;
_exptl_crystal_colour brown
_exptl_crystal_density_diffrn 1.571
_exptl_crystal_density_method 'not measured'
_exptl_crystal_description plate
_exptl_crystal_F_000 540
_exptl_crystal_size_max 0.63
_exptl_crystal_size_mid 0.33
_exptl_crystal_size_min 0.06
_refine_diff_density_max 0.319
_refine_diff_density_min -0.365
_refine_ls_extinction_method none
_refine_ls_goodness_of_fit_ref 1.221
_refine_ls_hydrogen_treatment mixed
_refine_ls_matrix_type full
_refine_ls_number_constraints 0
_refine_ls_number_parameters 355
_refine_ls_number_reflns 3988
_refine_ls_number_restraints 0
_refine_ls_restrained_S_all 1.221
_refine_ls_R_factor_all 0.0837
_refine_ls_R_factor_gt 0.072
_refine_ls_shift/su_max 0
_refine_ls_shift/su_mean 0
_refine_ls_structure_factor_coef Fsqd
_refine_ls_weighting_details 'w=1/[\s^2^(Fo^2^)+2.9593P] where P=(Fo^2^+2Fc^2^)/3'
_refine_ls_weighting_scheme calc
_refine_ls_wR_factor_gt 0.1633
_refine_ls_wR_factor_ref 0.168
_reflns_number_gt 3368
_reflns_number_total 3988
_reflns_threshold_expression 'I > 2\s(I)'
_cod_data_source_file eb2004sup1.cif
_cod_data_source_block IV
_cod_database_code 2242316
_shelx_estimated_absorpt_t_min 0.924
_shelx_estimated_absorpt_t_max 0.992

loop_
_symmetry_equiv_pos_as_xyz
'x, y, z'
'-x, -y, -z'

loop_
_atom_site_type_symbol
_atom_site_label
_atom_site_fract_x
_atom_site_fract_y
_atom_site_fract_z
_atom_site_U_iso_or_equiv
_atom_site_adp_type
_atom_site_calc_flag
_atom_site_occupancy
C C1 0.3489(5) 0.8531(5) 0.28180(19) 0.0286(8) Uani d 1
C C2 0.5027(5) 0.7901(5) 0.2644(2) 0.0305(8) Uani d 1
H H2 0.592398 0.774878 0.299662 0.037 Uiso calc 1
C C3 0.5190(5) 0.7506(5) 0.1933(2) 0.0321(9) Uani d 1
C C4 0.3924(5) 0.7760(5) 0.1413(2) 0.0337(9) Uani d 1
H H4 0.406294 0.747525 0.092526 0.04 Uiso calc 1
C C5 0.2448(5) 0.8441(5) 0.1624(2) 0.0309(8) Uani d 1
C C6 0.2177(5) 0.8818(5) 0.23294(19) 0.0287(8) Uani d 1
H H6 0.113733 0.925419 0.246843 0.034 Uiso calc 1
N N1 0.3220(5) 0.8876(4) 0.35735(17) 0.0340(8) Uani d 1
N N2 0.6777(5) 0.6813(5) 0.1725(2) 0.0445(9) Uani d 1
N N3 0.1080(5) 0.8742(5) 0.10842(18) 0.0416(9) Uani d 1
O O1 0.1697(4) 0.8928(4) 0.37245(15) 0.0441(7) Uani d 1
O O2 0.4547(4) 0.9063(5) 0.40103(15) 0.0521(9) Uani d 1
O O3 0.7923(4) 0.6648(5) 0.2201(2) 0.0562(9) Uani d 1
O O4 0.6891(5) 0.6423(5) 0.10927(19) 0.0617(10) Uani d 1
O O5 0.1245(5) 0.8221(6) 0.04677(17) 0.0680(11) Uani d 1
O O6 -0.0122(4) 0.9495(5) 0.12813(17) 0.0520(8) Uani d 1
C C11 0.2801(5) 0.3592(5) 0.23195(19) 0.0283(8) Uani d 1
C C12 0.1324(5) 0.4164(5) 0.2022(2) 0.0339(9) Uani d 1
H H12 0.0557 0.466551 0.232661 0.041 Uiso calc 1
C C13 0.0906(6) 0.4036(6) 0.1289(2) 0.0413(10) Uani d 1
H H13 -0.013342 0.442495 0.109979 0.05 Uiso calc 1
C C14 0.2039(6) 0.3333(6) 0.0846(2) 0.0423(11) Uani d 1
H H14 0.176484 0.322585 0.034787 0.051 Uiso calc 1
C C15 0.3602(5) 0.2768(5) 0.11240(19) 0.0333(9) Uani d 1
C C16 0.4790(6) 0.2077(6) 0.0674(2) 0.0427(11) Uani d 1
H H16 0.451417 0.196379 0.017572 0.051 Uiso calc 1
C C17 0.6309(6) 0.1573(6) 0.0937(2) 0.0465(11) Uani d 1
H H17 0.709603 0.112982 0.06254 0.056 Uiso calc 1
C C18 0.6715(5) 0.1709(5) 0.1671(2) 0.0370(10) Uani d 1
H H18 0.778609 0.136036 0.185356 0.044 Uiso calc 1
C C19 0.5604(5) 0.2332(5) 0.2127(2) 0.0309(8) Uani d 1
H H19 0.590396 0.240016 0.262266 0.037 Uiso calc 1
C C20 0.3986(5) 0.2887(5) 0.18715(19) 0.0296(8) Uani d 1
C C21 0.3071(5) 0.3680(5) 0.31063(19) 0.0293(8) Uani d 1
O O7 0.2603(4) 0.5052(4) 0.34527(15) 0.0370(7) Uani d 1
O O8 0.3642(4) 0.2557(4) 0.33988(14) 0.0385(7) Uani d 1
H H5A 0.309(7) 0.226(7) 0.440(3) 0.058(15) Uiso d 1
H H5B 0.256(5) 0.144(6) 0.506(2) 0.030(11) Uiso d 1
H H7 0.270(7) 0.503(7) 0.395(3) 0.063(15) Uiso d 1
C C22 0.2465(5) 0.3802(5) 0.51944(18) 0.0265(8) Uani d 1
C C23 0.1956(5) 0.3906(5) 0.58930(19) 0.0296(8) Uani d 1
H H23 0.183191 0.291092 0.612665 0.036 Uiso calc 1
C C24 0.1651(5) 0.5429(5) 0.62225(19) 0.0309(9) Uani d 1
H H24 0.132639 0.553261 0.669335 0.037 Uiso calc 1
C C25 0.1822(5) 0.6859(5) 0.58541(19) 0.0272(8) Uani d 1
C C26 0.2293(5) 0.6680(5) 0.51770(19) 0.0295(8) Uani d 1
H H26 0.240027 0.766188 0.493543 0.035 Uiso calc 1
N N4 0.2607(4) 0.5197(4) 0.48431(15) 0.0290(7) Uani d 1
N N5 0.2777(5) 0.2340(4) 0.48463(19) 0.0353(8) Uani d 1
N N6 0.1470(4) 0.8518(4) 0.61748(17) 0.0325(7) Uani d 1
O O9 0.1578(4) 0.9701(4) 0.58321(17) 0.0439(7) Uani d 1
O O10 0.1098(5) 0.8655(4) 0.67946(15) 0.0508(8) Uani d 1

loop_
_atom_site_aniso_label
_atom_site_aniso_U_11
_atom_site_aniso_U_22
_atom_site_aniso_U_33
_atom_site_aniso_U_12
_atom_site_aniso_U_13
_atom_site_aniso_U_23
C1 0.0303(19) 0.025(2) 0.0300(19) 0.0012(15) 0.0051(15) 0.0064(15)
C2 0.0284(19) 0.026(2) 0.038(2) 0.0046(16) 0.0043(16) 0.0101(16)
C3 0.0267(19) 0.025(2) 0.045(2) 0.0021(16) 0.0119(17) 0.0048(17)
C4 0.034(2) 0.031(2) 0.034(2) -0.0036(17) 0.0090(16) 0.0040(17)
C5 0.0273(19) 0.030(2) 0.033(2) -0.0025(16) 0.0025(15) 0.0057(16)
C6 0.0250(18) 0.0252(19) 0.036(2) 0.0028(15) 0.0065(15) 0.0047(16)
N1 0.042(2) 0.0284(18) 0.0328(18) 0.0076(15) 0.0059(15) 0.0074(14)
N2 0.035(2) 0.037(2) 0.064(3) 0.0037(16) 0.0163(18) 0.0109(19)
N3 0.037(2) 0.050(2) 0.034(2) -0.0059(17) 0.0021(15) 0.0095(17)
O1 0.0461(18) 0.052(2) 0.0390(16) 0.0127(15) 0.0175(14) 0.0090(14)
O2 0.0512(19) 0.069(2) 0.0340(16) 0.0103(17) -0.0051(14) 0.0065(15)
O3 0.0378(18) 0.056(2) 0.083(3) 0.0206(15) 0.0153(17) 0.0201(19)
O4 0.052(2) 0.068(3) 0.064(2) 0.0079(18) 0.0286(17) -0.0023(19)
O5 0.058(2) 0.107(3) 0.0313(18) 0.004(2) -0.0025(15) 0.0035(18)
O6 0.0405(18) 0.066(2) 0.0508(19) 0.0108(16) 0.0000(15) 0.0138(17)
C11 0.0286(19) 0.024(2) 0.0307(19) 0.0004(15) 0.0074(15) 0.0017(15)
C12 0.030(2) 0.033(2) 0.039(2) 0.0021(17) 0.0073(17) 0.0092(17)
C13 0.033(2) 0.047(3) 0.040(2) -0.0048(19) -0.0023(18) 0.0105(19)
C14 0.044(2) 0.046(3) 0.030(2) -0.006(2) -0.0002(18) 0.0029(19)
C15 0.035(2) 0.034(2) 0.0260(19) -0.0062(17) 0.0064(16) -0.0008(16)
C16 0.055(3) 0.041(3) 0.030(2) 0.002(2) 0.0142(19) -0.0001(18)
C17 0.049(3) 0.044(3) 0.044(2) 0.000(2) 0.018(2) -0.001(2)
C18 0.032(2) 0.035(2) 0.041(2) -0.0008(17) 0.0113(17) -0.0005(18)
C19 0.0294(19) 0.026(2) 0.035(2) 0.0004(16) 0.0047(16) 0.0007(16)
C20 0.032(2) 0.025(2) 0.0282(19) -0.0052(16) 0.0064(15) 0.0018(15)
C21 0.0298(19) 0.027(2) 0.031(2) 0.0026(16) 0.0085(15) 0.0050(17)
O7 0.0569(18) 0.0299(16) 0.0279(15) 0.0144(13) 0.0103(13) 0.0055(12)
O8 0.0495(17) 0.0396(17) 0.0307(14) 0.0163(14) 0.0107(12) 0.0064(13)
C22 0.0257(18) 0.026(2) 0.0279(18) 0.0047(15) 0.0000(14) 0.0045(15)
C23 0.0316(19) 0.032(2) 0.0265(19) 0.0071(16) 0.0016(15) 0.0087(16)
C24 0.033(2) 0.034(2) 0.0249(18) 0.0044(17) 0.0033(15) 0.0053(16)
C25 0.0253(18) 0.028(2) 0.0278(18) 0.0037(15) 0.0020(14) 0.0022(15)
C26 0.033(2) 0.023(2) 0.032(2) 0.0046(16) 0.0036(16) 0.0052(16)
N4 0.0364(17) 0.0246(17) 0.0265(16) 0.0041(13) 0.0071(13) 0.0043(13)
N5 0.057(2) 0.0199(18) 0.0309(18) 0.0082(16) 0.0117(16) 0.0045(15)
N6 0.0298(17) 0.0297(19) 0.0373(19) 0.0056(14) 0.0041(14) 0.0019(15)
O9 0.0505(18) 0.0277(16) 0.0605(19) 0.0122(13) 0.0210(15) 0.0159(14)
O10 0.075(2) 0.051(2) 0.0318(16) 0.0285(17) 0.0119(15) 0.0012(14)

loop_
_atom_type_symbol
_atom_type_description
_atom_type_scat_dispersion_real
_atom_type_scat_dispersion_imag
_atom_type_scat_source
C C 0.0033 0.0016 'International Tables Vol C Tables 4.2.6.8 and 6.1.1.4'
H H 0 0 'International Tables Vol C Tables 4.2.6.8 and 6.1.1.4'
N N 0.0061 0.0033 'International Tables Vol C Tables 4.2.6.8 and 6.1.1.4'
O O 0.0106 0.006 'International Tables Vol C Tables 4.2.6.8 and 6.1.1.4'

loop_
_geom_angle_atom_site_label_1
_geom_angle_atom_site_label_2
_geom_angle_atom_site_label_3
_geom_angle
C6 C1 C2 124.0(3)
C6 C1 N1 117.9(3)
C2 C1 N1 118.1(3)
C3 C2 C1 116.6(4)
C3 C2 H2 121.7
C1 C2 H2 121.7
C2 C3 C4 122.5(4)
C2 C3 N2 118.5(4)
C4 C3 N2 119.0(4)
C5 C4 C3 117.8(4)
C5 C4 H4 121.1
C3 C4 H4 121.1
C4 C5 C6 122.5(4)
C4 C5 N3 119.3(3)
C6 C5 N3 118.2(4)
C1 C6 C5 116.5(4)
C1 C6 H6 121.7
C5 C6 H6 121.7
O1 N1 O2 124.1(3)
O1 N1 C1 118.0(3)
O2 N1 C1 117.9(3)
O4 N2 O3 124.1(4)
O4 N2 C3 118.1(4)
O3 N2 C3 117.8(4)
O5 N3 O6 124.9(4)
O5 N3 C5 116.9(4)
O6 N3 C5 118.1(3)
C12 C11 C20 119.2(3)
C12 C11 C21 118.9(3)
C20 C11 C21 121.9(3)
C11 C12 C13 122.8(4)
C11 C12 H12 118.6
C13 C12 H12 118.6
C14 C13 C12 118.5(4)
C14 C13 H13 120.7
C12 C13 H13 120.7
C13 C14 C15 121.1(4)
C13 C14 H14 119.5
C15 C14 H14 119.5
C14 C15 C16 121.4(4)
C14 C15 C20 119.4(4)
C16 C15 C20 119.1(4)
C17 C16 C15 121.7(4)
C17 C16 H16 119.2
C15 C16 H16 119.2
C16 C17 C18 119.7(4)
C16 C17 H17 120.2
C18 C17 H17 120.2
C19 C18 C17 121.1(4)
C19 C18 H18 119.4
C17 C18 H18 119.4
C18 C19 C20 121.0(4)
C18 C19 H19 119.5
C20 C19 H19 119.5
C11 C20 C15 118.9(4)
C11 C20 C19 123.7(3)
C15 C20 C19 117.3(4)
O8 C21 O7 123.2(3)
O8 C21 C11 123.2(4)
O7 C21 C11 113.5(3)
C21 O7 H7 112(3)
N5 C22 N4 116.8(3)
N5 C22 C23 121.9(4)
N4 C22 C23 121.3(3)
C24 C23 C22 119.4(4)
C24 C23 H23 120.3
C22 C23 H23 120.3
C23 C24 C25 118.4(3)
C23 C24 H24 120.8
C25 C24 H24 120.8
C26 C25 C24 119.7(4)
C26 C25 N6 119.4(3)
C24 C25 N6 120.9(3)
N4 C26 C25 122.9(4)
N4 C26 H26 118.5
C25 C26 H26 118.5
C26 N4 C22 118.2(3)
C22 N5 H5A 123(3)
C22 N5 H5B 116(3)
H5A N5 H5B 121(4)
O9 N6 O10 123.2(3)
O9 N6 C25 118.9(3)
O10 N6 C25 117.9(3)

loop_
_geom_bond_atom_site_label_1
_geom_bond_atom_site_label_2
_geom_bond_distance
C1 C6 1.373(5)
C1 C2 1.382(5)
C1 N1 1.474(5)
C2 C3 1.376(5)
C2 H2 0.95
C3 C4 1.380(6)
C3 N2 1.458(5)
C4 C5 1.380(6)
C4 H4 0.95
C5 C6 1.383(5)
C5 N3 1.470(5)
C6 H6 0.95
N1 O1 1.212(4)
N1 O2 1.227(4)
N2 O4 1.222(5)
N2 O3 1.240(5)
N3 O5 1.221(5)
N3 O6 1.222(5)
C11 C12 1.378(5)
C11 C20 1.417(5)
C11 C21 1.495(5)
C12 C13 1.400(6)
C12 H12 0.95
C13 C14 1.380(6)
C13 H13 0.95
C14 C15 1.416(6)
C14 H14 0.95
C15 C16 1.416(6)
C15 C20 1.425(5)
C16 C17 1.354(7)
C16 H16 0.95
C17 C18 1.400(6)
C17 H17 0.95
C18 C19 1.360(5)
C18 H18 0.95
C19 C20 1.434(6)
C19 H19 0.95
C21 O8 1.227(5)
C21 O7 1.309(5)
O7 H7 0.95(5)
C22 N5 1.321(5)
C22 N4 1.359(5)
C22 C23 1.418(5)
C23 C24 1.347(6)
C23 H23 0.95
C24 C25 1.403(5)
C24 H24 0.95
C25 C26 1.368(5)
C25 N6 1.447(5)
C26 N4 1.325(5)
C26 H26 0.95
N5 H5A 0.90(5)
N5 H5B 0.86(4)
N6 O9 1.207(4)
N6 O10 1.237(4)

loop_
_geom_hbond_atom_site_label_D
_geom_hbond_atom_site_label_H
_geom_hbond_atom_site_label_A
_geom_hbond_site_symmetry_A
_geom_hbond_distance_DH
_geom_hbond_distance_HA
_geom_hbond_distance_DA
_geom_hbond_angle_DHA
_geom_hbond_publ_flag
N5 H5A O8 . 0.90(5) 2.03(5) 2.919(5) 168(5) yes
N5 H5B O9 1_545 0.86(4) 2.24(4) 3.069(5) 161(4) yes
O7 H7 N4 . 0.95(5) 1.71(5) 2.650(4) 171(5) yes
C23 H23 O9 1_545 0.95 2.5 3.272(5) 139 yes
C26 H26 O1 . 0.95 2.69 3.530(5) 147 yes
C26 H26 O2 . 0.95 2.72 3.477(5) 138 yes

loop_
_geom_torsion_atom_site_label_1
_geom_torsion_atom_site_label_2
_geom_torsion_atom_site_label_3
_geom_torsion_atom_site_label_4
_geom_torsion
C6 C1 C2 C3 -1.8(6)
N1 C1 C2 C3 176.7(3)
C1 C2 C3 C4 1.7(6)
C1 C2 C3 N2 -179.1(3)
C2 C3 C4 C5 0.2(6)
N2 C3 C4 C5 -179.1(3)
C3 C4 C5 C6 -2.1(6)
C3 C4 C5 N3 179.5(3)
C2 C1 C6 C5 0.1(6)
N1 C1 C6 C5 -178.4(3)
C4 C5 C6 C1 1.9(5)
N3 C5 C6 C1 -179.6(3)
C6 C1 N1 O1 19.8(5)
C2 C1 N1 O1 -158.8(4)
C6 C1 N1 O2 -161.4(4)
C2 C1 N1 O2 20.0(5)
C2 C3 N2 O4 178.1(4)
C4 C3 N2 O4 -2.6(5)
C2 C3 N2 O3 -1.5(5)
C4 C3 N2 O3 177.8(4)
C4 C5 N3 O5 6.4(5)
C6 C5 N3 O5 -172.1(4)
C4 C5 N3 O6 -173.2(4)
C6 C5 N3 O6 8.3(5)
C20 C11 C12 C13 1.8(6)
C21 C11 C12 C13 -176.1(4)
C11 C12 C13 C14 -1.0(6)
C12 C13 C14 C15 -0.7(6)
C13 C14 C15 C16 -178.7(4)
C13 C14 C15 C20 1.6(6)
C14 C15 C16 C17 178.4(4)
C20 C15 C16 C17 -1.9(6)
C15 C16 C17 C18 1.0(7)
C16 C17 C18 C19 0.3(7)
C17 C18 C19 C20 -0.6(6)
C12 C11 C20 C15 -0.8(5)
C21 C11 C20 C15 177.1(3)
C12 C11 C20 C19 177.0(4)
C21 C11 C20 C19 -5.1(5)
C14 C15 C20 C11 -0.8(5)
C16 C15 C20 C11 179.5(3)
C14 C15 C20 C19 -178.8(4)
C16 C15 C20 C19 1.6(5)
C18 C19 C20 C11 -178.2(4)
C18 C19 C20 C15 -0.3(5)
C12 C11 C21 O8 142.1(4)
C20 C11 C21 O8 -35.8(5)
C12 C11 C21 O7 -36.5(5)
C20 C11 C21 O7 145.6(3)
N5 C22 C23 C24 -179.8(4)
N4 C22 C23 C24 -1.7(5)
C22 C23 C24 C25 1.0(5)
C23 C24 C25 C26 -0.1(5)
C23 C24 C25 N6 178.6(3)
C24 C25 C26 N4 -0.1(6)
N6 C25 C26 N4 -178.8(3)
C25 C26 N4 C22 -0.5(5)
N5 C22 N4 C26 179.7(3)
C23 C22 N4 C26 1.5(5)
C26 C25 N6 O9 1.0(5)
C24 C25 N6 O9 -177.7(3)
C26 C25 N6 O10 -178.0(3)
C24 C25 N6 O10 3.4(5)

_cod_database_fobs_code 2242316
